data_1550271
loop_
_publ_author_name
'McGuire, Jake'
'Miras, Haralampos'
'Richards, Emma'
'Sproules, Stephen'

_publ_section_title
;
 Enabling Single Qubit Addressability in a Molecular Semiconductor
 Comprising Gold-Supported Organic Radicals
;
_journal_name_full 'Chemical Science'
_journal_paper_doi 10.1039/C8SC04500C
_journal_year 2019
_chemical_formula_moiety 'C32 H28 Au O4 S4, C24 H20 P'
_chemical_formula_sum 'C56 H48 Au O4 P S4'
_chemical_formula_weight 1141.12
_space_group_crystal_system triclinic
_space_group_IT_number 2
_space_group_name_Hall '-P 1'
_space_group_name_H-M_alt 'P -1'
_symmetry_space_group_name_Hall '-P 1'
_symmetry_space_group_name_H-M 'P -1'
_atom_sites_solution_hydrogens geom
_atom_sites_solution_primary direct
_atom_sites_solution_secondary difmap
_audit_creation_method SHELXL-2016/6
_audit_update_record
;
2018-07-23 deposited with the CCDC.
2018-11-22 downloaded from the CCDC.
;
_cell_angle_alpha 81.424(4)
_cell_angle_beta 72.882(4)
_cell_angle_gamma 79.945(4)
_cell_formula_units_Z 2
_cell_length_a 11.913(5)
_cell_length_b 13.949(5)
_cell_length_c 15.859(6)
_cell_measurement_reflns_used 9820
_cell_measurement_temperature 150(2)
_cell_measurement_theta_max 26.141
_cell_measurement_theta_min 2.177
_cell_volume 2466.5(17)
_computing_cell_refinement 'Bruker SAINT'
_computing_data_collection 'Bruker APEX2'
_computing_data_reduction 'Bruker SAINT'
_computing_molecular_graphics Diamond3
_computing_publication_material WinGX
_computing_structure_refinement 'SHELXL-2016/6 (Sheldrick, 2016)'
_computing_structure_solution 'SHELXT 2014/5 (Sheldrick, 2014)'
_diffrn_ambient_temperature 150(2)
_diffrn_measured_fraction_theta_full 0.993
_diffrn_measured_fraction_theta_max 0.959
_diffrn_measurement_device_type 'Bruker Apex II Quazar CCD'
_diffrn_measurement_method '\w & \f scans'
_diffrn_radiation_type MoK\a
_diffrn_radiation_wavelength 0.71073
_diffrn_reflns_av_R_equivalents 0.0203
_diffrn_reflns_av_unetI/netI 0.0196
_diffrn_reflns_Laue_measured_fraction_full 0.993
_diffrn_reflns_Laue_measured_fraction_max 0.959
_diffrn_reflns_limit_h_max 14
_diffrn_reflns_limit_h_min -14
_diffrn_reflns_limit_k_max 17
_diffrn_reflns_limit_k_min -17
_diffrn_reflns_limit_l_max 19
_diffrn_reflns_limit_l_min -19
_diffrn_reflns_number 27552
_diffrn_reflns_point_group_measured_fraction_full 0.993
_diffrn_reflns_point_group_measured_fraction_max 0.959
_diffrn_reflns_theta_full 25.242
_diffrn_reflns_theta_max 26.141
_diffrn_reflns_theta_min 1.351
_diffrn_source 'fine-focus sealed tube'
_exptl_absorpt_coefficient_mu 3.231
_exptl_absorpt_correction_T_max 0.7453
_exptl_absorpt_correction_T_min 0.5504
_exptl_absorpt_correction_type empirical
_exptl_absorpt_process_details SADABS
_exptl_crystal_colour green
_exptl_crystal_density_diffrn 1.536
_exptl_crystal_density_method none
_exptl_crystal_description block
_exptl_crystal_F_000 1148
_exptl_crystal_size_max 0.130
_exptl_crystal_size_mid 0.120
_exptl_crystal_size_min 0.080
_refine_diff_density_max 0.375
_refine_diff_density_min -1.020
_refine_diff_density_rms 0.098
_refine_ls_extinction_method none
_refine_ls_goodness_of_fit_ref 1.169
_refine_ls_hydrogen_treatment constr
_refine_ls_matrix_type full
_refine_ls_number_parameters 595
_refine_ls_number_reflns 9442
_refine_ls_number_restraints 0
_refine_ls_restrained_S_all 1.169
_refine_ls_R_factor_all 0.0163
_refine_ls_R_factor_gt 0.0151
_refine_ls_shift/su_max 0.003
_refine_ls_shift/su_mean 0.000
_refine_ls_structure_factor_coef Fsqd
_refine_ls_weighting_details 'w=1/[\s^2^(Fo^2^)+(0.0273P)^2^+0.9515P] where P=(Fo^2^+2Fc^2^)/3'
_refine_ls_weighting_scheme calc
_refine_ls_wR_factor_gt 0.0427
_refine_ls_wR_factor_ref 0.0495
_reflns_Friedel_coverage 0.000
_reflns_number_gt 9156
_reflns_number_total 9442
_reflns_threshold_expression 'I > 2\s(I)'
_cod_data_source_file c8sc04500c2.cif
_cod_data_source_block shelx
_cod_database_code 1550271
_shelx_shelxl_version_number 2016/6
_shelx_space_group_comment
;
The symmetry employed for this shelxl refinement is uniquely defined
by the following loop, which should always be used as a source of
symmetry information in preference to the above space-group names.
They are only intended as comments.
;
_shelx_estimated_absorpt_t_min 0.679
_shelx_estimated_absorpt_t_max 0.782

loop_
_space_group_symop_operation_xyz
'x, y, z'
'-x, -y, -z'

loop_
_atom_site_label
_atom_site_type_symbol
_atom_site_fract_x
_atom_site_fract_y
_atom_site_fract_z
_atom_site_U_iso_or_equiv
_atom_site_adp_type
_atom_site_occupancy
_atom_site_site_symmetry_order
_atom_site_calc_flag
_atom_site_refinement_flags_posn
_atom_site_refinement_flags_adp
C56 C 0.2687(2) 0.93337(17) -0.03812(14) 0.0252(5) Uani 1 1 d . .
C1 C 0.5292(2) 0.40559(16) 0.91088(14) 0.0234(5) Uani 1 1 d . .
H1A H 0.535167 0.384122 0.971313 0.035 Uiso 1 1 calc R U
H1B H 0.451442 0.396102 0.906801 0.035 Uiso 1 1 calc R U
H1C H 0.591673 0.367078 0.868948 0.035 Uiso 1 1 calc R U
C2 C 0.53640(19) 0.54763(16) 0.80661(13) 0.0189(4) Uani 1 1 d . .
C3 C 0.54293(19) 0.49405(15) 0.73776(13) 0.0187(4) Uani 1 1 d . .
H3 H 0.554787 0.424534 0.745952 0.022 Uiso 1 1 calc R U
C4 C 0.5220(2) 0.64976(16) 0.79316(14) 0.0253(5) Uani 1 1 d . .
H4 H 0.519828 0.686567 0.839557 0.030 Uiso 1 1 calc R U
C5 C 0.5110(2) 0.69743(15) 0.71247(13) 0.0234(5) Uani 1 1 d . .
H5 H 0.500590 0.766946 0.704242 0.028 Uiso 1 1 calc R U
C6 C 0.53201(19) 0.54277(15) 0.65663(13) 0.0189(4) Uani 1 1 d . .
H6 H 0.536292 0.505706 0.609885 0.023 Uiso 1 1 calc R U
C7 C 0.51491(18) 0.64491(15) 0.64248(13) 0.0168(4) Uani 1 1 d . .
C8 C 0.49938(18) 0.69554(15) 0.55637(13) 0.0157(4) Uani 1 1 d . .
C9 C 0.55718(18) 0.77002(14) 0.51020(13) 0.0155(4) Uani 1 1 d . .
C10 C 0.64847(18) 0.81025(15) 0.53652(12) 0.0154(4) Uani 1 1 d . .
C11 C 0.76229(19) 0.75827(15) 0.52962(13) 0.0192(4) Uani 1 1 d . .
H11 H 0.780727 0.694825 0.509987 0.023 Uiso 1 1 calc R U
C12 C 0.62378(19) 0.90270(15) 0.56742(13) 0.0187(4) Uani 1 1 d . .
H12 H 0.547367 0.939276 0.572501 0.022 Uiso 1 1 calc R U
C13 C 0.8480(2) 0.79745(16) 0.55076(14) 0.0218(4) Uani 1 1 d . .
H13 H 0.924681 0.761218 0.544989 0.026 Uiso 1 1 calc R U
C14 C 0.7087(2) 0.94247(15) 0.59094(13) 0.0197(4) Uani 1 1 d . .
H14 H 0.689201 1.004338 0.613699 0.024 Uiso 1 1 calc R U
C15 C 0.82206(19) 0.89090(16) 0.58084(13) 0.0192(4) Uani 1 1 d . .
C16 C 0.8983(2) 1.02609(18) 0.61074(18) 0.0333(6) Uani 1 1 d . .
H16A H 0.968388 1.040841 0.623963 0.050 Uiso 1 1 calc R U
H16B H 0.888669 1.065205 0.555969 0.050 Uiso 1 1 calc R U
H16C H 0.827808 1.041975 0.659772 0.050 Uiso 1 1 calc R U
C17 C -0.3004(2) 0.6547(2) 0.2468(2) 0.0450(7) Uani 1 1 d . .
H17A H -0.354940 0.634087 0.219472 0.067 Uiso 1 1 calc R U
H17B H -0.300985 0.613608 0.302727 0.067 Uiso 1 1 calc R U
H17C H -0.325745 0.723259 0.258587 0.067 Uiso 1 1 calc R U
C18 C -0.09534(19) 0.67011(15) 0.21571(14) 0.0186(4) Uani 1 1 d . .
C19 C -0.11296(19) 0.71785(15) 0.29123(14) 0.0198(4) Uani 1 1 d . .
H19 H -0.190840 0.734994 0.327897 0.024 Uiso 1 1 calc R U
C20 C 0.01977(19) 0.64551(15) 0.16282(14) 0.0208(4) Uani 1 1 d . .
H20 H 0.032296 0.613370 0.111391 0.025 Uiso 1 1 calc R U
C21 C 0.11549(19) 0.66752(15) 0.18468(13) 0.0194(4) Uani 1 1 d . .
H21 H 0.193354 0.649130 0.148538 0.023 Uiso 1 1 calc R U
C22 C -0.01535(18) 0.73994(15) 0.31206(13) 0.0175(4) Uani 1 1 d . .
H22 H -0.027759 0.771810 0.363625 0.021 Uiso 1 1 calc R U
C23 C 0.10019(18) 0.71661(14) 0.25934(13) 0.0155(4) Uani 1 1 d . .
C24 C 0.20352(18) 0.74409(14) 0.28010(13) 0.0157(4) Uani 1 1 d . .
C25 C 0.28046(18) 0.80070(15) 0.22310(13) 0.0157(4) Uani 1 1 d . .
C26 C 0.27340(19) 0.84443(14) 0.13295(13) 0.0162(4) Uani 1 1 d . .
C27 C 0.16707(19) 0.89161(16) 0.11562(14) 0.0207(4) Uani 1 1 d . .
H27 H 0.095497 0.893618 0.162324 0.025 Uiso 1 1 calc R U
C28 C 0.37557(19) 0.84187(15) 0.06192(14) 0.0196(4) Uani 1 1 d . .
H28 H 0.448457 0.809622 0.071693 0.024 Uiso 1 1 calc R U
C29 C 0.3744(2) 0.88517(16) -0.02328(14) 0.0232(5) Uani 1 1 d . .
H29 H 0.445354 0.881608 -0.070570 0.028 Uiso 1 1 calc R U
C30 C 0.1647(2) 0.93518(17) 0.03182(15) 0.0269(5) Uani 1 1 d . .
H30 H 0.091700 0.966634 0.021664 0.032 Uiso 1 1 calc R U
C31 C 0.3669(3) 0.9903(3) -0.18701(18) 0.0519(9) Uani 1 1 d . .
H31A H 0.348710 1.025859 -0.240595 0.078 Uiso 1 1 calc R U
H31B H 0.417102 1.026128 -0.167612 0.078 Uiso 1 1 calc R U
H31C H 0.408812 0.924886 -0.199930 0.078 Uiso 1 1 calc R U
C32 C 0.11804(18) 0.66645(15) -0.13748(13) 0.0178(4) Uani 1 1 d . .
C33 C 0.1207(2) 0.56552(16) -0.11684(15) 0.0242(5) Uani 1 1 d . .
H33 H 0.076978 0.531054 -0.140645 0.029 Uiso 1 1 calc R U
C34 C 0.1875(2) 0.51548(16) -0.06134(15) 0.0269(5) Uani 1 1 d . .
H34 H 0.189932 0.446620 -0.047626 0.032 Uiso 1 1 calc R U
C35 C 0.2506(2) 0.56558(16) -0.02594(14) 0.0229(4) Uani 1 1 d . .
H35 H 0.295481 0.531183 0.012487 0.028 Uiso 1 1 calc R U
C36 C 0.2483(2) 0.66595(17) -0.04656(15) 0.0253(5) Uani 1 1 d . .
H36 H 0.291683 0.700135 -0.022225 0.030 Uiso 1 1 calc R U
C37 C 0.1827(2) 0.71674(16) -0.10262(14) 0.0230(4) Uani 1 1 d . .
H37 H 0.181944 0.785388 -0.117161 0.028 Uiso 1 1 calc R U
C38 C 0.09714(18) 0.83511(15) -0.26818(13) 0.0179(4) Uani 1 1 d . .
C39 C 0.07614(19) 0.92272(15) -0.22921(14) 0.0205(4) Uani 1 1 d . .
H39 H 0.021210 0.928760 -0.172438 0.025 Uiso 1 1 calc R U
C40 C 0.1356(2) 1.00055(16) -0.27358(15) 0.0235(5) Uani 1 1 d . .
H40 H 0.120737 1.060124 -0.247410 0.028 Uiso 1 1 calc R U
C41 C 0.2168(2) 0.99157(16) -0.35625(15) 0.0247(5) Uani 1 1 d . .
H41 H 0.257680 1.044844 -0.386550 0.030 Uiso 1 1 calc R U
C42 C 0.2380(2) 0.90448(17) -0.39444(15) 0.0282(5) Uani 1 1 d . .
H42 H 0.294127 0.898398 -0.450743 0.034 Uiso 1 1 calc R U
C43 C 0.1785(2) 0.82634(16) -0.35146(14) 0.0250(5) Uani 1 1 d . .
H43 H 0.192786 0.767313 -0.378397 0.030 Uiso 1 1 calc R U
C44 C 0.0008(2) 0.65010(15) -0.27223(14) 0.0209(4) Uani 1 1 d . .
C45 C 0.0976(2) 0.59968(17) -0.33014(15) 0.0278(5) Uani 1 1 d . .
H45 H 0.176147 0.609038 -0.333975 0.033 Uiso 1 1 calc R U
C46 C 0.0780(3) 0.53554(18) -0.38224(16) 0.0345(6) Uani 1 1 d . .
H46 H 0.143249 0.502420 -0.422953 0.041 Uiso 1 1 calc R U
C47 C -0.0366(3) 0.52002(18) -0.37470(16) 0.0353(6) Uani 1 1 d . .
H47 H -0.049190 0.475567 -0.409833 0.042 Uiso 1 1 calc R U
C48 C -0.1319(3) 0.56822(18) -0.31702(17) 0.0342(6) Uani 1 1 d . .
H48 H -0.209941 0.556737 -0.312233 0.041 Uiso 1 1 calc R U
C49 C -0.1145(2) 0.63405(17) -0.26538(16) 0.0268(5) Uani 1 1 d . .
H49 H -0.180505 0.667791 -0.225797 0.032 Uiso 1 1 calc R U
C50 C -0.11303(19) 0.78365(15) -0.13442(14) 0.0191(4) Uani 1 1 d . .
C51 C -0.1900(2) 0.85024(17) -0.17355(15) 0.0257(5) Uani 1 1 d . .
H51 H -0.170380 0.864835 -0.236185 0.031 Uiso 1 1 calc R U
C52 C -0.2949(2) 0.89486(17) -0.12078(18) 0.0305(5) Uani 1 1 d . .
H52 H -0.347184 0.940609 -0.146978 0.037 Uiso 1 1 calc R U
C53 C -0.3233(2) 0.87230(18) -0.02914(17) 0.0314(5) Uani 1 1 d . .
H53 H -0.395189 0.902923 0.007086 0.038 Uiso 1 1 calc R U
C54 C -0.2480(2) 0.80596(19) 0.00965(16) 0.0334(6) Uani 1 1 d . .
H54 H -0.268968 0.790582 0.072224 0.040 Uiso 1 1 calc R U
C55 C -0.1415(2) 0.76140(17) -0.04248(15) 0.0262(5) Uani 1 1 d . .
H55 H -0.088971 0.716500 -0.015821 0.031 Uiso 1 1 calc R U
Au1 Au 0.38680(2) 0.75119(2) 0.39153(2) 0.01495(3) Uani 1 1 d . .
O1 O 0.54277(15) 0.50691(11) 0.88985(10) 0.0254(3) Uani 1 1 d . .
O2 O 0.91278(14) 0.92380(12) 0.59975(11) 0.0270(3) Uani 1 1 d . .
O3 O -0.18362(14) 0.64457(12) 0.18826(11) 0.0272(4) Uani 1 1 d . .
O4 O 0.25817(17) 0.98154(15) -0.11770(11) 0.0396(5) Uani 1 1 d . .
P1 P 0.02633(5) 0.73299(4) -0.20505(3) 0.01657(11) Uani 1 1 d . .
S1 S 0.39508(5) 0.64910(4) 0.51910(3) 0.01772(10) Uani 1 1 d . .
S2 S 0.53221(5) 0.83071(4) 0.41004(3) 0.01729(10) Uani 1 1 d . .
S3 S 0.40265(5) 0.83160(4) 0.25079(3) 0.01930(11) Uani 1 1 d . .
S4 S 0.21727(5) 0.69461(4) 0.38627(3) 0.01866(10) Uani 1 1 d . .

loop_
_atom_site_aniso_label
_atom_site_aniso_U_11
_atom_site_aniso_U_22
_atom_site_aniso_U_33
_atom_site_aniso_U_23
_atom_site_aniso_U_13
_atom_site_aniso_U_12
C56 0.0326(13) 0.0303(12) 0.0203(10) 0.0050(9) -0.0151(10) -0.0174(10)
C1 0.0278(12) 0.0230(11) 0.0189(10) 0.0036(8) -0.0089(9) -0.0026(9)
C2 0.0205(11) 0.0235(10) 0.0127(9) 0.0011(8) -0.0045(8) -0.0055(9)
C3 0.0216(11) 0.0163(10) 0.0191(10) -0.0011(8) -0.0067(8) -0.0040(8)
C4 0.0392(14) 0.0224(11) 0.0161(10) -0.0055(8) -0.0070(9) -0.0067(10)
C5 0.0360(13) 0.0165(10) 0.0171(10) -0.0030(8) -0.0051(9) -0.0049(9)
C6 0.0238(11) 0.0189(10) 0.0163(9) -0.0042(8) -0.0062(8) -0.0060(8)
C7 0.0168(10) 0.0185(10) 0.0148(9) -0.0009(8) -0.0031(8) -0.0048(8)
C8 0.0167(10) 0.0171(9) 0.0147(9) -0.0043(7) -0.0048(8) -0.0029(8)
C9 0.0169(10) 0.0170(9) 0.0140(9) -0.0020(7) -0.0058(8) -0.0029(8)
C10 0.0176(10) 0.0186(10) 0.0114(8) 0.0008(7) -0.0057(8) -0.0054(8)
C11 0.0221(11) 0.0184(10) 0.0181(9) -0.0022(8) -0.0083(8) -0.0005(8)
C12 0.0168(10) 0.0201(10) 0.0200(10) -0.0014(8) -0.0066(8) -0.0023(8)
C13 0.0197(11) 0.0253(11) 0.0211(10) -0.0025(8) -0.0089(9) 0.0008(9)
C14 0.0229(11) 0.0188(10) 0.0205(10) -0.0034(8) -0.0095(9) -0.0035(8)
C15 0.0209(11) 0.0253(11) 0.0154(9) 0.0007(8) -0.0098(8) -0.0080(9)
C16 0.0330(14) 0.0329(13) 0.0445(14) -0.0079(11) -0.0198(12) -0.0133(11)
C17 0.0161(12) 0.076(2) 0.0507(16) -0.0287(15) -0.0050(11) -0.0153(13)
C18 0.0151(10) 0.0195(10) 0.0247(10) -0.0043(8) -0.0084(8) -0.0048(8)
C19 0.0142(10) 0.0221(10) 0.0219(10) -0.0059(8) -0.0010(8) -0.0035(8)
C20 0.0208(11) 0.0227(10) 0.0210(10) -0.0088(8) -0.0041(9) -0.0060(9)
C21 0.0138(10) 0.0244(10) 0.0203(10) -0.0073(8) -0.0012(8) -0.0055(8)
C22 0.0177(10) 0.0193(10) 0.0167(9) -0.0045(8) -0.0034(8) -0.0056(8)
C23 0.0151(10) 0.0159(9) 0.0173(9) -0.0007(7) -0.0061(8) -0.0050(8)
C24 0.0156(10) 0.0167(9) 0.0165(9) -0.0033(7) -0.0056(8) -0.0034(8)
C25 0.0139(10) 0.0183(10) 0.0173(9) -0.0024(8) -0.0062(8) -0.0047(8)
C26 0.0174(10) 0.0158(9) 0.0186(9) -0.0020(7) -0.0074(8) -0.0064(8)
C27 0.0167(10) 0.0252(11) 0.0218(10) -0.0012(8) -0.0072(8) -0.0054(8)
C28 0.0181(10) 0.0201(10) 0.0226(10) -0.0001(8) -0.0066(8) -0.0077(8)
C29 0.0238(12) 0.0279(11) 0.0193(10) 0.0021(8) -0.0051(9) -0.0129(9)
C30 0.0224(12) 0.0327(12) 0.0304(12) 0.0038(10) -0.0165(10) -0.0063(10)
C31 0.0490(18) 0.087(2) 0.0264(13) 0.0228(14) -0.0182(13) -0.0374(17)
C32 0.0162(10) 0.0191(10) 0.0181(9) -0.0025(8) -0.0045(8) -0.0023(8)
C33 0.0303(12) 0.0179(10) 0.0303(11) -0.0034(9) -0.0148(10) -0.0065(9)
C34 0.0342(13) 0.0160(10) 0.0320(12) -0.0024(9) -0.0135(10) -0.0004(9)
C35 0.0199(11) 0.0266(11) 0.0211(10) -0.0030(8) -0.0062(9) 0.0013(9)
C36 0.0254(12) 0.0291(12) 0.0272(11) -0.0020(9) -0.0132(10) -0.0092(10)
C37 0.0260(12) 0.0190(10) 0.0271(11) -0.0013(8) -0.0103(9) -0.0072(9)
C38 0.0174(10) 0.0172(10) 0.0201(9) 0.0007(8) -0.0069(8) -0.0043(8)
C39 0.0204(11) 0.0211(10) 0.0202(10) -0.0031(8) -0.0047(8) -0.0046(8)
C40 0.0256(12) 0.0191(10) 0.0280(11) -0.0034(8) -0.0087(9) -0.0062(9)
C41 0.0227(11) 0.0247(11) 0.0267(11) 0.0050(9) -0.0067(9) -0.0096(9)
C42 0.0278(12) 0.0279(12) 0.0238(11) -0.0007(9) 0.0015(9) -0.0069(10)
C43 0.0269(12) 0.0215(11) 0.0236(10) -0.0042(8) -0.0016(9) -0.0031(9)
C44 0.0281(12) 0.0176(10) 0.0207(10) 0.0015(8) -0.0108(9) -0.0089(9)
C45 0.0329(13) 0.0248(11) 0.0267(11) -0.0036(9) -0.0050(10) -0.0113(10)
C46 0.0531(17) 0.0257(12) 0.0253(11) -0.0047(9) -0.0063(11) -0.0131(12)
C47 0.0632(19) 0.0270(12) 0.0269(12) 0.0027(10) -0.0224(12) -0.0229(12)
C48 0.0430(15) 0.0324(13) 0.0377(13) 0.0062(10) -0.0230(12) -0.0205(12)
C49 0.0294(12) 0.0248(11) 0.0310(11) 0.0023(9) -0.0139(10) -0.0108(10)
C50 0.0172(10) 0.0175(10) 0.0221(10) -0.0007(8) -0.0035(8) -0.0061(8)
C51 0.0207(11) 0.0293(12) 0.0276(11) 0.0014(9) -0.0073(9) -0.0074(9)
C52 0.0184(11) 0.0259(12) 0.0463(14) 0.0004(10) -0.0088(11) -0.0040(9)
C53 0.0178(11) 0.0293(12) 0.0435(14) -0.0100(10) 0.0031(10) -0.0084(10)
C54 0.0322(14) 0.0369(13) 0.0267(12) -0.0026(10) 0.0021(10) -0.0116(11)
C55 0.0248(12) 0.0274(11) 0.0250(11) 0.0012(9) -0.0047(9) -0.0066(9)
Au1 0.01437(5) 0.01730(5) 0.01511(5) -0.00214(3) -0.00586(3) -0.00383(3)
O1 0.0388(10) 0.0245(8) 0.0158(7) 0.0015(6) -0.0117(7) -0.0080(7)
O2 0.0233(8) 0.0317(9) 0.0339(8) -0.0079(7) -0.0171(7) -0.0053(7)
O3 0.0149(8) 0.0370(9) 0.0355(9) -0.0160(7) -0.0085(7) -0.0060(7)
O4 0.0406(11) 0.0595(12) 0.0258(9) 0.0162(8) -0.0208(8) -0.0235(10)
P1 0.0164(3) 0.0162(2) 0.0181(2) -0.00132(19) -0.0051(2) -0.0046(2)
S1 0.0201(3) 0.0182(2) 0.0174(2) 0.00003(18) -0.0069(2) -0.0079(2)
S2 0.0201(3) 0.0192(2) 0.0159(2) 0.00224(18) -0.00894(19) -0.0081(2)
S3 0.0168(2) 0.0262(3) 0.0189(2) 0.0030(2) -0.0088(2) -0.0110(2)
S4 0.0174(3) 0.0244(3) 0.0163(2) 0.00183(19) -0.00605(19) -0.0096(2)

loop_
_atom_type_symbol
_atom_type_description
_atom_type_scat_dispersion_real
_atom_type_scat_dispersion_imag
_atom_type_scat_source
C C 0.0033 0.0016 'International Tables Vol C Tables 4.2.6.8 and 6.1.1.4'
H H 0.0000 0.0000 'International Tables Vol C Tables 4.2.6.8 and 6.1.1.4'
Au Au -2.0133 8.8022 'International Tables Vol C Tables 4.2.6.8 and 6.1.1.4'
O O 0.0106 0.0060 'International Tables Vol C Tables 4.2.6.8 and 6.1.1.4'
P P 0.1023 0.0942 'International Tables Vol C Tables 4.2.6.8 and 6.1.1.4'
S S 0.1246 0.1234 'International Tables Vol C Tables 4.2.6.8 and 6.1.1.4'

loop_
_geom_angle_atom_site_label_1
_geom_angle_atom_site_label_2
_geom_angle_atom_site_label_3
_geom_angle
O4 C56 C29 124.4(2)
O4 C56 C30 116.3(2)
C29 C56 C30 119.3(2)
O1 C1 H1A 109.5
O1 C1 H1B 109.5
H1A C1 H1B 109.5
O1 C1 H1C 109.5
H1A C1 H1C 109.5
H1B C1 H1C 109.5
O1 C2 C3 124.33(19)
O1 C2 C4 115.96(18)
C3 C2 C4 119.71(19)
C2 C3 C6 119.67(19)
C2 C3 H3 120.2
C6 C3 H3 120.2
C5 C4 C2 120.16(19)
C5 C4 H4 119.9
C2 C4 H4 119.9
C4 C5 C7 121.2(2)
C4 C5 H5 119.4
C7 C5 H5 119.4
C3 C6 C7 121.49(18)
C3 C6 H6 119.3
C7 C6 H6 119.3
C6 C7 C5 117.78(19)
C6 C7 C8 120.65(18)
C5 C7 C8 121.56(18)
C9 C8 C7 124.37(19)
C9 C8 S1 122.19(16)
C7 C8 S1 113.44(15)
C8 C9 C10 124.74(18)
C8 C9 S2 122.81(16)
C10 C9 S2 112.45(14)
C12 C10 C11 117.71(19)
C12 C10 C9 120.72(19)
C11 C10 C9 121.56(18)
C13 C11 C10 121.34(19)
C13 C11 H11 119.3
C10 C11 H11 119.3
C14 C12 C10 121.6(2)
C14 C12 H12 119.2
C10 C12 H12 119.2
C11 C13 C15 120.2(2)
C11 C13 H13 119.9
C15 C13 H13 119.9
C15 C14 C12 119.56(19)
C15 C14 H14 120.2
C12 C14 H14 120.2
O2 C15 C14 124.51(19)
O2 C15 C13 116.01(19)
C14 C15 C13 119.47(19)
O2 C16 H16A 109.5
O2 C16 H16B 109.5
H16A C16 H16B 109.5
O2 C16 H16C 109.5
H16A C16 H16C 109.5
H16B C16 H16C 109.5
O3 C17 H17A 109.5
O3 C17 H17B 109.5
H17A C17 H17B 109.5
O3 C17 H17C 109.5
H17A C17 H17C 109.5
H17B C17 H17C 109.5
O3 C18 C20 115.67(18)
O3 C18 C19 124.96(19)
C20 C18 C19 119.36(19)
C22 C19 C18 119.42(19)
C22 C19 H19 120.3
C18 C19 H19 120.3
C21 C20 C18 120.45(19)
C21 C20 H20 119.8
C18 C20 H20 119.8
C20 C21 C23 121.33(19)
C20 C21 H21 119.3
C23 C21 H21 119.3
C19 C22 C23 121.86(18)
C19 C22 H22 119.1
C23 C22 H22 119.1
C22 C23 C21 117.55(19)
C22 C23 C24 121.47(18)
C21 C23 C24 120.97(18)
C25 C24 C23 123.56(18)
C25 C24 S4 123.04(16)
C23 C24 S4 113.40(14)
C24 C25 C26 125.45(18)
C24 C25 S3 121.97(16)
C26 C25 S3 112.58(14)
C28 C26 C27 117.22(19)
C28 C26 C25 120.01(19)
C27 C26 C25 122.75(18)
C30 C27 C26 121.2(2)
C30 C27 H27 119.4
C26 C27 H27 119.4
C26 C28 C29 122.2(2)
C26 C28 H28 118.9
C29 C28 H28 118.9
C56 C29 C28 119.4(2)
C56 C29 H29 120.3
C28 C29 H29 120.3
C27 C30 C56 120.6(2)
C27 C30 H30 119.7
C56 C30 H30 119.7
O4 C31 H31A 109.5
O4 C31 H31B 109.5
H31A C31 H31B 109.5
O4 C31 H31C 109.5
H31A C31 H31C 109.5
H31B C31 H31C 109.5
C33 C32 C37 119.9(2)
C33 C32 P1 120.22(16)
C37 C32 P1 119.80(16)
C34 C33 C32 119.8(2)
C34 C33 H33 120.1
C32 C33 H33 120.1
C35 C34 C33 120.3(2)
C35 C34 H34 119.9
C33 C34 H34 119.9
C34 C35 C36 120.0(2)
C34 C35 H35 120.0
C36 C35 H35 120.0
C35 C36 C37 120.3(2)
C35 C36 H36 119.8
C37 C36 H36 119.8
C36 C37 C32 119.7(2)
C36 C37 H37 120.2
C32 C37 H37 120.2
C43 C38 C39 119.84(19)
C43 C38 P1 121.46(16)
C39 C38 P1 118.52(16)
C40 C39 C38 119.96(19)
C40 C39 H39 120.0
C38 C39 H39 120.0
C39 C40 C41 120.1(2)
C39 C40 H40 119.9
C41 C40 H40 119.9
C42 C41 C40 119.8(2)
C42 C41 H41 120.1
C40 C41 H41 120.1
C43 C42 C41 120.8(2)
C43 C42 H42 119.6
C41 C42 H42 119.6
C42 C43 C38 119.4(2)
C42 C43 H43 120.3
C38 C43 H43 120.3
C45 C44 C49 119.9(2)
C45 C44 P1 119.39(18)
C49 C44 P1 120.70(17)
C46 C45 C44 119.5(2)
C46 C45 H45 120.3
C44 C45 H45 120.3
C47 C46 C45 120.1(2)
C47 C46 H46 119.9
C45 C46 H46 119.9
C48 C47 C46 120.7(2)
C48 C47 H47 119.7
C46 C47 H47 119.7
C47 C48 C49 120.2(2)
C47 C48 H48 119.9
C49 C48 H48 119.9
C48 C49 C44 119.7(2)
C48 C49 H49 120.2
C44 C49 H49 120.2
C55 C50 C51 120.4(2)
C55 C50 P1 121.22(17)
C51 C50 P1 118.26(16)
C52 C51 C50 119.8(2)
C52 C51 H51 120.1
C50 C51 H51 120.1
C51 C52 C53 119.6(2)
C51 C52 H52 120.2
C53 C52 H52 120.2
C54 C53 C52 120.7(2)
C54 C53 H53 119.6
C52 C53 H53 119.6
C53 C54 C55 120.3(2)
C53 C54 H54 119.8
C55 C54 H54 119.8
C54 C55 C50 119.1(2)
C54 C55 H55 120.5
C50 C55 H55 120.5
S1 Au1 S3 169.748(19)
S1 Au1 S4 91.94(2)
S3 Au1 S4 89.27(2)
S1 Au1 S2 89.08(3)
S3 Au1 S2 91.60(2)
S4 Au1 S2 169.463(19)
C2 O1 C1 116.15(16)
C15 O2 C16 116.94(18)
C18 O3 C17 117.60(18)
C56 O4 C31 116.6(2)
C38 P1 C50 106.57(10)
C38 P1 C32 108.49(10)
C50 P1 C32 109.29(10)
C38 P1 C44 113.86(10)
C50 P1 C44 109.70(11)
C32 P1 C44 108.85(10)
C8 S1 Au1 103.06(7)
C9 S2 Au1 102.77(7)
C25 S3 Au1 103.01(7)
C24 S4 Au1 102.70(7)

loop_
_geom_bond_atom_site_label_1
_geom_bond_atom_site_label_2
_geom_bond_distance
C56 O4 1.368(3)
C56 C29 1.387(3)
C56 C30 1.399(3)
C1 O1 1.429(3)
C1 H1A 0.9800
C1 H1B 0.9800
C1 H1C 0.9800
C2 O1 1.375(2)
C2 C3 1.389(3)
C2 C4 1.396(3)
C3 C6 1.393(3)
C3 H3 0.9500
C4 C5 1.383(3)
C4 H4 0.9500
C5 C7 1.404(3)
C5 H5 0.9500
C6 C7 1.397(3)
C6 H6 0.9500
C7 C8 1.488(3)
C8 C9 1.348(3)
C8 S1 1.772(2)
C9 C10 1.491(3)
C9 S2 1.766(2)
C10 C12 1.400(3)
C10 C11 1.403(3)
C11 C13 1.380(3)
C11 H11 0.9500
C12 C14 1.397(3)
C12 H12 0.9500
C13 C15 1.407(3)
C13 H13 0.9500
C14 C15 1.391(3)
C14 H14 0.9500
C15 O2 1.369(3)
C16 O2 1.438(3)
C16 H16A 0.9800
C16 H16B 0.9800
C16 H16C 0.9800
C17 O3 1.424(3)
C17 H17A 0.9800
C17 H17B 0.9800
C17 H17C 0.9800
C18 O3 1.367(3)
C18 C20 1.395(3)
C18 C19 1.401(3)
C19 C22 1.392(3)
C19 H19 0.9500
C20 C21 1.379(3)
C20 H20 0.9500
C21 C23 1.406(3)
C21 H21 0.9500
C22 C23 1.395(3)
C22 H22 0.9500
C23 C24 1.487(3)
C24 C25 1.354(3)
C24 S4 1.765(2)
C25 C26 1.489(3)
C25 S3 1.775(2)
C26 C28 1.393(3)
C26 C27 1.405(3)
C27 C30 1.383(3)
C27 H27 0.9500
C28 C29 1.398(3)
C28 H28 0.9500
C29 H29 0.9500
C30 H30 0.9500
C31 O4 1.442(3)
C31 H31A 0.9800
C31 H31B 0.9800
C31 H31C 0.9800
C32 C33 1.394(3)
C32 C37 1.395(3)
C32 P1 1.801(2)
C33 C34 1.389(3)
C33 H33 0.9500
C34 C35 1.384(3)
C34 H34 0.9500
C35 C36 1.387(3)
C35 H35 0.9500
C36 C37 1.389(3)
C36 H36 0.9500
C37 H37 0.9500
C38 C43 1.397(3)
C38 C39 1.402(3)
C38 P1 1.800(2)
C39 C40 1.386(3)
C39 H39 0.9500
C40 C41 1.390(3)
C40 H40 0.9500
C41 C42 1.389(3)
C41 H41 0.9500
C42 C43 1.386(3)
C42 H42 0.9500
C43 H43 0.9500
C44 C45 1.398(3)
C44 C49 1.400(3)
C44 P1 1.801(2)
C45 C46 1.394(3)
C45 H45 0.9500
C46 C47 1.387(4)
C46 H46 0.9500
C47 C48 1.373(4)
C47 H47 0.9500
C48 C49 1.396(3)
C48 H48 0.9500
C49 H49 0.9500
C50 C55 1.396(3)
C50 C51 1.398(3)
C50 P1 1.801(2)
C51 C52 1.385(3)
C51 H51 0.9500
C52 C53 1.392(4)
C52 H52 0.9500
C53 C54 1.380(4)
C53 H53 0.9500
C54 C55 1.393(3)
C54 H54 0.9500
C55 H55 0.9500
Au1 S1 2.3109(8)
Au1 S3 2.3140(9)
Au1 S4 2.3203(9)
Au1 S2 2.3206(8)
